data_7157958
loop_
_publ_author_name
'Li, Zhen'
'Vijaykumar, Gonela'
'Li, Xiangdong'
'Golz, Christopher'
'Alcarazo, Manuel'

_publ_section_title
;
 5-(Diarylimino)- and 5-(sulfoximido)dibenzothiophenium triflates:
 syntheses and applications as electrophilic aminating reagents.
;
_journal_issue 13
_journal_name_full 'Organic &amp; biomolecular chemistry'
_journal_page_first 2941
_journal_page_last 2948
_journal_paper_doi 10.1039/d1ob00285f
_journal_volume 19
_journal_year 2021
_chemical_formula_moiety 'C27 H22 N S, C F3 O3 S'
_chemical_formula_sum 'C28 H22 F3 N O3 S2'
_chemical_formula_weight 541.58
_space_group_crystal_system monoclinic
_space_group_IT_number 14
_space_group_name_Hall '-P 2yn'
_space_group_name_H-M_alt 'P 1 21/n 1'
_atom_sites_solution_hydrogens geom
_atom_sites_solution_primary dual
_audit_creation_date 2019-07-29
_audit_creation_method
;
Olex2 1.2
(compiled 2018.05.29 svn.r3508 for OlexSys, GUI svn.r5506)
;
_audit_update_record
;
2021-02-09 deposited with the CCDC.	2021-03-08 downloaded from the CCDC.
;
_cell_angle_alpha 90
_cell_angle_beta 105.143(2)
_cell_angle_gamma 90
_cell_formula_units_Z 4
_cell_length_a 8.0241(6)
_cell_length_b 20.8105(12)
_cell_length_c 15.2442(8)
_cell_measurement_reflns_used 9003
_cell_measurement_temperature 100.01
_cell_measurement_theta_max 30.500
_cell_measurement_theta_min 2.397
_cell_volume 2457.2(3)
_computing_cell_refinement 'SAINT V8.38A (?, 2016)'
_computing_data_reduction 'SAINT V8.38A (?, 2016)'
_computing_molecular_graphics 'Olex2 (Dolomanov et al., 2009)'
_computing_publication_material 'Olex2 (Dolomanov et al., 2009)'
_computing_structure_refinement 'XL (Sheldrick, 2008)'
_computing_structure_solution 'XT (Sheldrick, 2015)'
_diffrn_ambient_temperature 100.01
_diffrn_measured_fraction_theta_full 0.999
_diffrn_measured_fraction_theta_max 0.989
_diffrn_measurement_device_type 'Bruker D8 Venture'
_diffrn_measurement_method '\f and \w scans'
_diffrn_radiation_type MoK\a
_diffrn_radiation_wavelength 0.71073
_diffrn_reflns_av_R_equivalents 0.0273
_diffrn_reflns_av_unetI/netI 0.0178
_diffrn_reflns_Laue_measured_fraction_full 0.999
_diffrn_reflns_Laue_measured_fraction_max 0.989
_diffrn_reflns_limit_h_max 10
_diffrn_reflns_limit_h_min -11
_diffrn_reflns_limit_k_max 29
_diffrn_reflns_limit_k_min -29
_diffrn_reflns_limit_l_max 21
_diffrn_reflns_limit_l_min -21
_diffrn_reflns_number 47717
_diffrn_reflns_point_group_measured_fraction_full 0.999
_diffrn_reflns_point_group_measured_fraction_max 0.989
_diffrn_reflns_theta_full 25.242
_diffrn_reflns_theta_max 30.528
_diffrn_reflns_theta_min 2.397
_diffrn_standards_number 0
_exptl_absorpt_coefficient_mu 0.272
_exptl_absorpt_correction_T_max 0.6756
_exptl_absorpt_correction_T_min 0.6377
_exptl_absorpt_correction_type multi-scan
_exptl_absorpt_process_details
'SADABS-2016/2 (Bruker,2016/2) was used for absorption correction. wR2(int) was 0.1240 before and 0.0451 after correction. The Ratio of minimum to maximum transmission is 0.9439. The \l/2 correction factor is Not present.'
_exptl_crystal_colour colourless
_exptl_crystal_colour_primary colourless
_exptl_crystal_density_diffrn 1.464
_exptl_crystal_description plate
_exptl_crystal_F_000 1120
_exptl_crystal_recrystallization_method 'Re-crystallisation from solvent: DCM/Et2O'
_exptl_crystal_size_max 0.336
_exptl_crystal_size_mid 0.249
_exptl_crystal_size_min 0.038
_refine_diff_density_max 0.438
_refine_diff_density_min -0.409
_refine_diff_density_rms 0.053
_refine_ls_extinction_method none
_refine_ls_goodness_of_fit_ref 1.046
_refine_ls_hydrogen_treatment constr
_refine_ls_matrix_type full
_refine_ls_number_parameters 337
_refine_ls_number_reflns 7440
_refine_ls_number_restraints 3
_refine_ls_restrained_S_all 1.045
_refine_ls_R_factor_all 0.0396
_refine_ls_R_factor_gt 0.0336
_refine_ls_shift/su_max 0.002
_refine_ls_shift/su_mean 0.000
_refine_ls_structure_factor_coef Fsqd
_refine_ls_weighting_details 'w=1/[\s^2^(Fo^2^)+(0.0414P)^2^+1.2395P] where P=(Fo^2^+2Fc^2^)/3'
_refine_ls_weighting_scheme calc
_refine_ls_wR_factor_gt 0.0865
_refine_ls_wR_factor_ref 0.0910
_reflns_Friedel_coverage 0.000
_reflns_number_gt 6580
_reflns_number_total 7440
_reflns_threshold_expression 'I > 2\s(I)'
_cod_data_source_file d1ob00285f2.cif
_cod_data_source_block 0749_cg_0m
_cod_depositor_comments 'Adding full bibliography for 7157951--7157968.cif.'
_cod_database_code 7157958
_shelx_shelxl_version_number 2018/3
_shelx_space_group_comment
;
The symmetry employed for this shelxl refinement is uniquely defined
by the following loop, which should always be used as a source of
symmetry information in preference to the above space-group names.
They are only intended as comments.
;
_shelx_estimated_absorpt_t_max 0.990
_shelx_estimated_absorpt_t_min 0.914
_olex2_refinement_description
;
1. Fixed Uiso
 At 1.2 times of:
  All C(H) groups
 At 1.5 times of:
  All C(H,H,H) groups, All C(H,H,H,H,H,H) groups
2. Restrained distances
 C20-H20A \\sim C20-H20E
 with sigma of 0.02
 C20-H20B \\sim C20-H20F
 with sigma of 0.02
 C20-H20C \\sim C20-H20D
 with sigma of 0.02
3. Others
 Sof(H20D)=Sof(H20E)=Sof(H20F)=1-FVAR(1)
 Sof(H20A)=Sof(H20B)=Sof(H20C)=FVAR(1)
4.a Aromatic/amide H refined with riding coordinates:
 C5(H5), C6(H6), C7(H7), C8(H8), C9(H9), C10(H10), C11(H11), C12(H12),
 C15(H15), C16(H16), C18(H18), C19(H19), C22(H22), C23(H23), C25(H25), C26(H26)
4.b Idealised Me refined as rotating group:
 C20(H20A,H20B,H20C), C20(H20D,H20E,H20F), C27(H27A,H27B,H27C)
;
_olex2_diffrn_ambient_temperature_device 'Oxford Cryosystems Cryostream 800'
_olex2_exptl_crystal_mounting_method 'The crystal was mounted on a MITIGEN holder in NVH oil'
_olex2_submission_special_instructions 'No special instructions were received'

loop_
_space_group_symop_operation_xyz
'x, y, z'
'-x+1/2, y+1/2, -z+1/2'
'-x, -y, -z'
'x-1/2, -y-1/2, z-1/2'

loop_
_atom_site_label
_atom_site_type_symbol
_atom_site_fract_x
_atom_site_fract_y
_atom_site_fract_z
_atom_site_U_iso_or_equiv
_atom_site_adp_type
_atom_site_occupancy
_atom_site_site_symmetry_order
_atom_site_calc_flag
_atom_site_refinement_flags_posn
_atom_site_refinement_flags_adp
_atom_site_refinement_flags_occupancy
_atom_site_disorder_assembly
_atom_site_disorder_group
S1 S 0.82985(3) 0.53993(2) 0.37790(2) 0.01758(7) Uani 1 1 d . . . . .
N1 N 0.66180(12) 0.58004(5) 0.30718(6) 0.01832(18) Uani 1 1 d . . . . .
C1 C 0.72596(14) 0.48429(5) 0.43409(7) 0.0172(2) Uani 1 1 d . . . . .
C2 C 0.74524(14) 0.50157(5) 0.52517(7) 0.01646(19) Uani 1 1 d . . . . .
C3 C 0.83696(14) 0.56253(5) 0.54861(7) 0.0169(2) Uani 1 1 d . . . . .
C4 C 0.88592(14) 0.58993(6) 0.47507(7) 0.0179(2) Uani 1 1 d . . . . .
C5 C 0.98054(15) 0.64620(6) 0.48132(8) 0.0221(2) Uani 1 1 d . . . . .
H5 H 1.012368 0.663355 0.430251 0.027 Uiso 1 1 calc R . . . .
C6 C 1.02694(16) 0.67650(6) 0.56544(9) 0.0244(2) Uani 1 1 d . . . . .
H6 H 1.092109 0.715145 0.572514 0.029 Uiso 1 1 calc R . . . .
C7 C 0.97863(16) 0.65063(6) 0.63966(8) 0.0236(2) Uani 1 1 d . . . . .
H7 H 1.011461 0.672083 0.696597 0.028 Uiso 1 1 calc R . . . .
C8 C 0.88342(15) 0.59411(6) 0.63195(8) 0.0202(2) Uani 1 1 d . . . . .
H8 H 0.850522 0.577274 0.682886 0.024 Uiso 1 1 calc R . . . .
C9 C 0.68078(15) 0.46038(6) 0.58013(8) 0.0192(2) Uani 1 1 d . . . . .
H9 H 0.693708 0.470325 0.642377 0.023 Uiso 1 1 calc R . . . .
C10 C 0.59690(15) 0.40428(6) 0.54267(8) 0.0214(2) Uani 1 1 d . . . . .
H10 H 0.551368 0.376222 0.579782 0.026 Uiso 1 1 calc R . . . .
C11 C 0.57853(16) 0.38854(6) 0.45176(8) 0.0226(2) Uani 1 1 d . . . . .
H11 H 0.520026 0.350175 0.427683 0.027 Uiso 1 1 calc R . . . .
C12 C 0.64519(15) 0.42856(6) 0.39575(8) 0.0209(2) Uani 1 1 d . . . . .
H12 H 0.635460 0.417961 0.333999 0.025 Uiso 1 1 calc R . . . .
C13 C 0.67438(14) 0.58478(5) 0.22361(7) 0.01541(19) Uani 1 1 d . . . . .
C14 C 0.54148(14) 0.62358(5) 0.16136(7) 0.01558(19) Uani 1 1 d . . . . .
C15 C 0.44074(15) 0.66742(5) 0.19501(7) 0.0179(2) Uani 1 1 d . . . . .
H15 H 0.462135 0.673948 0.258666 0.021 Uiso 1 1 calc R . . . .
C16 C 0.31010(15) 0.70122(5) 0.13562(8) 0.0188(2) Uani 1 1 d . . . . .
H16 H 0.241930 0.730592 0.159044 0.023 Uiso 1 1 calc R . . . .
C17 C 0.27701(14) 0.69270(5) 0.04136(8) 0.0181(2) Uani 1 1 d . . . . .
C18 C 0.37956(15) 0.65016(6) 0.00811(7) 0.0186(2) Uani 1 1 d . . . . .
H18 H 0.359572 0.644459 -0.055629 0.022 Uiso 1 1 calc R . . . .
C19 C 0.51097(14) 0.61588(6) 0.06709(7) 0.0177(2) Uani 1 1 d . . . . .
H19 H 0.580349 0.587144 0.043436 0.021 Uiso 1 1 calc R . . . .
C20 C 0.13456(16) 0.72983(6) -0.02182(9) 0.0254(2) Uani 1 1 d D . . . .
H20A H 0.022812 0.715115 -0.014690 0.038 Uiso 0.58(3) 1 calc DGR . P A 1
H20B H 0.139380 0.722875 -0.084688 0.038 Uiso 0.58(3) 1 calc DGR . P A 1
H20C H 0.148537 0.775709 -0.007291 0.038 Uiso 0.58(3) 1 calc DGR . P A 1
H20D H 0.048586 0.742341 0.010325 0.038 Uiso 0.42(3) 1 calc DGR . P A 2
H20E H 0.079640 0.702932 -0.074159 0.038 Uiso 0.42(3) 1 calc DGR . P A 2
H20F H 0.182503 0.768427 -0.042835 0.038 Uiso 0.42(3) 1 calc DGR . P A 2
C21 C 0.80967(14) 0.55276(5) 0.18802(7) 0.01524(19) Uani 1 1 d . . . . .
C22 C 0.80778(15) 0.48627(5) 0.17627(7) 0.0186(2) Uani 1 1 d . . . . .
H22 H 0.718569 0.461172 0.189599 0.022 Uiso 1 1 calc R . . . .
C23 C 0.93715(15) 0.45675(5) 0.14491(8) 0.0197(2) Uani 1 1 d . . . . .
H23 H 0.934064 0.411536 0.136074 0.024 Uiso 1 1 calc R . . . .
C24 C 1.07072(15) 0.49232(6) 0.12632(8) 0.0199(2) Uani 1 1 d . . . . .
C25 C 1.06924(16) 0.55879(6) 0.13758(9) 0.0230(2) Uani 1 1 d . . . . .
H25 H 1.159118 0.583807 0.124802 0.028 Uiso 1 1 calc R . . . .
C26 C 0.93957(15) 0.58944(6) 0.16705(8) 0.0204(2) Uani 1 1 d . . . . .
H26 H 0.939494 0.634894 0.172825 0.024 Uiso 1 1 calc R . . . .
C27 C 1.21430(18) 0.46037(7) 0.09521(10) 0.0290(3) Uani 1 1 d . . . . .
H27A H 1.306132 0.447320 0.148312 0.044 Uiso 1 1 calc GR . . . .
H27B H 1.260951 0.490637 0.058452 0.044 Uiso 1 1 calc GR . . . .
H27C H 1.169008 0.422418 0.058668 0.044 Uiso 1 1 calc GR . . . .
S2 S 0.92885(4) 0.77972(2) 0.26879(2) 0.02148(7) Uani 1 1 d . . . . .
F1 F 1.21447(11) 0.71464(4) 0.33421(6) 0.03077(18) Uani 1 1 d . . . . .
F2 F 1.17071(10) 0.78934(4) 0.42314(5) 0.03126(18) Uani 1 1 d . . . . .
F3 F 1.25581(11) 0.81341(4) 0.30413(6) 0.03373(19) Uani 1 1 d . . . . .
O1 O 0.84252(13) 0.73169(6) 0.30867(7) 0.0341(2) Uani 1 1 d . . . . .
O2 O 0.94168(13) 0.76560(5) 0.17809(6) 0.02708(19) Uani 1 1 d . . . . .
O3 O 0.88503(15) 0.84537(5) 0.28422(6) 0.0333(2) Uani 1 1 d . . . . .
C28 C 1.15327(16) 0.77427(6) 0.33602(8) 0.0219(2) Uani 1 1 d . . . . .

loop_
_atom_site_aniso_label
_atom_site_aniso_U_11
_atom_site_aniso_U_22
_atom_site_aniso_U_33
_atom_site_aniso_U_23
_atom_site_aniso_U_13
_atom_site_aniso_U_12
S1 0.01698(12) 0.02367(13) 0.01250(11) 0.00347(9) 0.00458(9) 0.00643(10)
N1 0.0172(4) 0.0239(5) 0.0138(4) 0.0043(3) 0.0039(3) 0.0067(3)
C1 0.0174(5) 0.0198(5) 0.0147(4) 0.0032(4) 0.0048(4) 0.0064(4)
C2 0.0154(5) 0.0201(5) 0.0137(4) 0.0018(4) 0.0035(4) 0.0055(4)
C3 0.0146(5) 0.0206(5) 0.0152(4) 0.0025(4) 0.0034(4) 0.0051(4)
C4 0.0162(5) 0.0220(5) 0.0146(4) 0.0027(4) 0.0028(4) 0.0054(4)
C5 0.0191(5) 0.0230(5) 0.0240(5) 0.0067(4) 0.0053(4) 0.0043(4)
C6 0.0206(5) 0.0218(5) 0.0293(6) 0.0019(5) 0.0035(5) 0.0026(4)
C7 0.0209(5) 0.0254(6) 0.0220(5) -0.0025(4) 0.0014(4) 0.0041(4)
C8 0.0192(5) 0.0252(5) 0.0158(5) 0.0000(4) 0.0036(4) 0.0045(4)
C9 0.0184(5) 0.0238(5) 0.0160(5) 0.0037(4) 0.0057(4) 0.0060(4)
C10 0.0203(5) 0.0209(5) 0.0245(5) 0.0047(4) 0.0084(4) 0.0052(4)
C11 0.0211(5) 0.0203(5) 0.0263(6) -0.0004(4) 0.0061(4) 0.0044(4)
C12 0.0211(5) 0.0229(5) 0.0182(5) -0.0011(4) 0.0043(4) 0.0063(4)
C13 0.0154(4) 0.0169(5) 0.0140(4) 0.0010(4) 0.0041(4) 0.0005(4)
C14 0.0157(5) 0.0176(5) 0.0134(4) 0.0020(4) 0.0039(4) 0.0011(4)
C15 0.0203(5) 0.0192(5) 0.0148(4) 0.0014(4) 0.0058(4) 0.0021(4)
C16 0.0194(5) 0.0183(5) 0.0192(5) 0.0018(4) 0.0059(4) 0.0027(4)
C17 0.0160(5) 0.0188(5) 0.0183(5) 0.0046(4) 0.0026(4) -0.0007(4)
C18 0.0185(5) 0.0230(5) 0.0135(4) 0.0020(4) 0.0028(4) -0.0007(4)
C19 0.0180(5) 0.0217(5) 0.0138(4) 0.0013(4) 0.0050(4) 0.0016(4)
C20 0.0211(5) 0.0289(6) 0.0231(5) 0.0065(5) 0.0002(4) 0.0054(5)
C21 0.0158(5) 0.0179(5) 0.0122(4) 0.0011(4) 0.0039(3) 0.0018(4)
C22 0.0202(5) 0.0181(5) 0.0185(5) 0.0001(4) 0.0067(4) -0.0014(4)
C23 0.0234(5) 0.0165(5) 0.0193(5) -0.0008(4) 0.0059(4) 0.0023(4)
C24 0.0199(5) 0.0232(5) 0.0172(5) 0.0015(4) 0.0061(4) 0.0048(4)
C25 0.0200(5) 0.0228(5) 0.0293(6) 0.0015(5) 0.0120(5) -0.0015(4)
C26 0.0222(5) 0.0162(5) 0.0250(5) 0.0007(4) 0.0104(4) -0.0002(4)
C27 0.0270(6) 0.0320(7) 0.0318(6) 0.0024(5) 0.0142(5) 0.0100(5)
S2 0.02169(14) 0.02606(15) 0.01633(12) 0.00504(10) 0.00432(10) 0.00706(10)
F1 0.0293(4) 0.0322(4) 0.0310(4) 0.0064(3) 0.0082(3) 0.0147(3)
F2 0.0273(4) 0.0481(5) 0.0174(3) -0.0025(3) 0.0041(3) 0.0040(3)
F3 0.0312(4) 0.0394(5) 0.0338(4) -0.0003(4) 0.0142(3) -0.0093(3)
O1 0.0245(5) 0.0461(6) 0.0306(5) 0.0104(4) 0.0053(4) -0.0044(4)
O2 0.0331(5) 0.0304(5) 0.0168(4) 0.0008(3) 0.0048(3) 0.0070(4)
O3 0.0461(6) 0.0338(5) 0.0205(4) 0.0055(4) 0.0096(4) 0.0223(4)
C28 0.0223(5) 0.0254(6) 0.0189(5) 0.0014(4) 0.0068(4) 0.0020(4)

loop_
_atom_type_symbol
_atom_type_description
_atom_type_scat_dispersion_real
_atom_type_scat_dispersion_imag
_atom_type_scat_source
C C 0.0033 0.0016 'International Tables Vol C Tables 4.2.6.8 and 6.1.1.4'
H H 0.0000 0.0000 'International Tables Vol C Tables 4.2.6.8 and 6.1.1.4'
F F 0.0171 0.0103 'International Tables Vol C Tables 4.2.6.8 and 6.1.1.4'
N N 0.0061 0.0033 'International Tables Vol C Tables 4.2.6.8 and 6.1.1.4'
O O 0.0106 0.0060 'International Tables Vol C Tables 4.2.6.8 and 6.1.1.4'
S S 0.1246 0.1234 'International Tables Vol C Tables 4.2.6.8 and 6.1.1.4'

loop_
_geom_angle_atom_site_label_1
_geom_angle_atom_site_label_2
_geom_angle_atom_site_label_3
_geom_angle
_geom_angle_site_symmetry_1
_geom_angle_site_symmetry_3
_geom_angle_publ_flag
N1 S1 C1 103.34(5) . . ?
N1 S1 C4 103.13(5) . . ?
C4 S1 C1 91.62(5) . . ?
C13 N1 S1 113.74(8) . . ?
C2 C1 S1 111.51(9) . . ?
C12 C1 S1 124.87(9) . . ?
C12 C1 C2 123.51(11) . . ?
C1 C2 C3 112.47(10) . . ?
C9 C2 C1 118.45(11) . . ?
C9 C2 C3 129.07(10) . . ?
C4 C3 C2 112.67(10) . . ?
C8 C3 C2 129.04(10) . . ?
C8 C3 C4 118.26(11) . . ?
C3 C4 S1 111.54(9) . . ?
C5 C4 S1 124.72(9) . . ?
C5 C4 C3 123.49(11) . . ?
C4 C5 H5 121.4 . . ?
C4 C5 C6 117.18(11) . . ?
C6 C5 H5 121.4 . . ?
C5 C6 H6 119.7 . . ?
C5 C6 C7 120.58(12) . . ?
C7 C6 H6 119.7 . . ?
C6 C7 H7 119.3 . . ?
C8 C7 C6 121.35(11) . . ?
C8 C7 H7 119.3 . . ?
C3 C8 H8 120.4 . . ?
C7 C8 C3 119.13(11) . . ?
C7 C8 H8 120.4 . . ?
C2 C9 H9 120.5 . . ?
C2 C9 C10 119.06(10) . . ?
C10 C9 H9 120.5 . . ?
C9 C10 H10 119.4 . . ?
C9 C10 C11 121.25(11) . . ?
C11 C10 H10 119.4 . . ?
C10 C11 H11 119.7 . . ?
C10 C11 C12 120.68(11) . . ?
C12 C11 H11 119.7 . . ?
C1 C12 C11 117.04(11) . . ?
C1 C12 H12 121.5 . . ?
C11 C12 H12 121.5 . . ?
N1 C13 C14 116.28(9) . . ?
N1 C13 C21 124.71(9) . . ?
C14 C13 C21 119.00(9) . . ?
C15 C14 C13 120.77(9) . . ?
C15 C14 C19 119.10(10) . . ?
C19 C14 C13 120.12(10) . . ?
C14 C15 H15 119.9 . . ?
C16 C15 C14 120.11(10) . . ?
C16 C15 H15 119.9 . . ?
C15 C16 H16 119.5 . . ?
C15 C16 C17 120.93(10) . . ?
C17 C16 H16 119.5 . . ?
C16 C17 C20 120.04(11) . . ?
C18 C17 C16 118.81(10) . . ?
C18 C17 C20 121.14(10) . . ?
C17 C18 H18 119.6 . . ?
C19 C18 C17 120.77(10) . . ?
C19 C18 H18 119.6 . . ?
C14 C19 H19 119.9 . . ?
C18 C19 C14 120.25(10) . . ?
C18 C19 H19 119.9 . . ?
C17 C20 H20A 109.5 . . ?
C17 C20 H20B 109.5 . . ?
C17 C20 H20C 109.5 . . ?
C17 C20 H20D 109.5 . . ?
C17 C20 H20E 109.5 . . ?
C17 C20 H20F 109.5 . . ?
H20A C20 H20B 109.5 . . ?
H20A C20 H20C 109.5 . . ?
H20B C20 H20C 109.5 . . ?
H20D C20 H20E 109.5 . . ?
H20D C20 H20F 109.5 . . ?
H20E C20 H20F 109.5 . . ?
C22 C21 C13 120.35(10) . . ?
C26 C21 C13 119.83(10) . . ?
C26 C21 C22 119.81(10) . . ?
C21 C22 H22 120.1 . . ?
C23 C22 C21 119.81(10) . . ?
C23 C22 H22 120.1 . . ?
C22 C23 H23 119.4 . . ?
C24 C23 C22 121.19(11) . . ?
C24 C23 H23 119.4 . . ?
C23 C24 C25 118.09(11) . . ?
C23 C24 C27 121.42(11) . . ?
C25 C24 C27 120.48(11) . . ?
C24 C25 H25 119.1 . . ?
C26 C25 C24 121.72(11) . . ?
C26 C25 H25 119.1 . . ?
C21 C26 H26 120.3 . . ?
C25 C26 C21 119.33(11) . . ?
C25 C26 H26 120.3 . . ?
C24 C27 H27A 109.5 . . ?
C24 C27 H27B 109.5 . . ?
C24 C27 H27C 109.5 . . ?
H27A C27 H27B 109.5 . . ?
H27A C27 H27C 109.5 . . ?
H27B C27 H27C 109.5 . . ?
O1 S2 O2 115.23(7) . . ?
O1 S2 O3 115.06(7) . . ?
O1 S2 C28 103.45(6) . . ?
O2 S2 O3 115.45(6) . . ?
O2 S2 C28 102.60(6) . . ?
O3 S2 C28 102.32(6) . . ?
F1 C28 S2 111.05(9) . . ?
F2 C28 S2 112.01(8) . . ?
F2 C28 F1 107.14(10) . . ?
F2 C28 F3 107.70(10) . . ?
F3 C28 S2 111.60(8) . . ?
F3 C28 F1 107.08(10) . . ?

loop_
_geom_bond_atom_site_label_1
_geom_bond_atom_site_label_2
_geom_bond_distance
_geom_bond_site_symmetry_2
_geom_bond_publ_flag
S1 N1 1.7081(9) . ?
S1 C1 1.7728(12) . ?
S1 C4 1.7695(12) . ?
N1 C13 1.3078(13) . ?
C1 C2 1.4031(15) . ?
C1 C12 1.3816(17) . ?
C2 C3 1.4633(16) . ?
C2 C9 1.3895(15) . ?
C3 C4 1.4023(15) . ?
C3 C8 1.3919(15) . ?
C4 C5 1.3853(17) . ?
C5 H5 0.9500 . ?
C5 C6 1.3897(18) . ?
C6 H6 0.9500 . ?
C6 C7 1.3961(18) . ?
C7 H7 0.9500 . ?
C7 C8 1.3908(18) . ?
C8 H8 0.9500 . ?
C9 H9 0.9500 . ?
C9 C10 1.3933(17) . ?
C10 H10 0.9500 . ?
C10 C11 1.3938(17) . ?
C11 H11 0.9500 . ?
C11 C12 1.3955(17) . ?
C12 H12 0.9500 . ?
C13 C14 1.4701(14) . ?
C13 C21 1.4915(15) . ?
C14 C15 1.4020(15) . ?
C14 C19 1.4024(14) . ?
C15 H15 0.9500 . ?
C15 C16 1.3847(15) . ?
C16 H16 0.9500 . ?
C16 C17 1.4026(15) . ?
C17 C18 1.3913(16) . ?
C17 C20 1.5019(16) . ?
C18 H18 0.9500 . ?
C18 C19 1.3906(15) . ?
C19 H19 0.9500 . ?
C20 H20A 0.9800 . ?
C20 H20B 0.9800 . ?
C20 H20C 0.9800 . ?
C20 H20D 0.9800 . ?
C20 H20E 0.9800 . ?
C20 H20F 0.9800 . ?
C21 C22 1.3949(15) . ?
C21 C26 1.3948(15) . ?
C22 H22 0.9500 . ?
C22 C23 1.3938(16) . ?
C23 H23 0.9500 . ?
C23 C24 1.3913(17) . ?
C24 C25 1.3944(17) . ?
C24 C27 1.5099(16) . ?
C25 H25 0.9500 . ?
C25 C26 1.3911(16) . ?
C26 H26 0.9500 . ?
C27 H27A 0.9800 . ?
C27 H27B 0.9800 . ?
C27 H27C 0.9800 . ?
S2 O1 1.4382(11) . ?
S2 O2 1.4433(9) . ?
S2 O3 1.4453(10) . ?
S2 C28 1.8280(13) . ?
F1 C28 1.3374(14) . ?
F2 C28 1.3360(14) . ?
F3 C28 1.3364(14) . ?
